data_4306701
loop_
_publ_author_name
'Jhen-Ming Tasi'
'Po-Tao Tu'
'Ting-Shan Chan'
'Kwang-Hwa Lii'

_publ_contact_author
;
Kwang-Hwa Lii
Department of Chemistry
National Central University
Jhongli, Taiwan 320
;
_publ_contact_author_email
;
liikh@cc.ncu.edu.tw
;
_publ_section_title
;
Synthesis and Characterization of Open-Framework Niobium Silicates:
Rb2(Nb2O4)(Si2O6).H2O and the Dehydrated Phase Rb2(Nb2O4)(Si2O6)
;
_journal_name_full 'Inorganic Chemistry'
_journal_page_first 11223
_journal_page_last 11227
_journal_paper_doi 10.1021/ic801525d
_journal_volume 47
_journal_year 2008
_chemical_formula_moiety Rb2(Nb2O4)(Si2O6).H2O
_chemical_formula_sum 'H2 Nb2 O11 Rb2 Si2'
_chemical_formula_weight 590.96
_chemical_name_systematic
; 
 ? 
;
_space_group_IT_number 95
_symmetry_cell_setting tetragonal
_symmetry_space_group_name_Hall 'P 4cw 2c'
_symmetry_space_group_name_H-M 'P 43 2 2'
_atom_sites_solution_hydrogens -
_atom_sites_solution_primary direct
_atom_sites_solution_secondary difmap
_audit_creation_method SHELXL-97
_cell_angle_alpha 90.00
_cell_angle_beta 90.00
_cell_angle_gamma 90.00
_cell_formula_units_Z 8
_cell_length_a 7.3431(3)
_cell_length_b 7.3431(3)
_cell_length_c 38.911(3)
_cell_measurement_temperature 296(2)
_cell_volume 2098.1(2)
_computing_cell_refinement 'Bruker Smart'
_computing_data_collection 'Bruker Smart'
_computing_data_reduction 'Bruker SHELXTL'
_computing_molecular_graphics Diamond
_computing_structure_refinement 'SHELXL-97 (Sheldrick, 1997)'
_computing_structure_solution 'SHELXS-97 (Sheldrick, 1990)'
_diffrn_ambient_temperature 296(2)
_diffrn_measured_fraction_theta_full 1.000
_diffrn_measured_fraction_theta_max 1.000
_diffrn_measurement_device_type 'CCD area detector'
_diffrn_measurement_method 'phi and omega scans'
_diffrn_radiation_monochromator graphite
_diffrn_radiation_source 'fine-focus sealed tube'
_diffrn_radiation_type MoK\a
_diffrn_radiation_wavelength 0.71073
_diffrn_reflns_av_R_equivalents 0.0251
_diffrn_reflns_av_sigmaI/netI 0.0200
_diffrn_reflns_limit_h_max 9
_diffrn_reflns_limit_h_min -4
_diffrn_reflns_limit_k_max 9
_diffrn_reflns_limit_k_min -9
_diffrn_reflns_limit_l_max 23
_diffrn_reflns_limit_l_min -51
_diffrn_reflns_number 12079
_diffrn_reflns_theta_full 28.28
_diffrn_reflns_theta_max 28.28
_diffrn_reflns_theta_min 2.09
_exptl_absorpt_coefficient_mu 11.682
_exptl_absorpt_correction_T_max 0.947
_exptl_absorpt_correction_T_min 0.773
_exptl_absorpt_correction_type empirical
_exptl_crystal_colour colorless
_exptl_crystal_density_diffrn 3.742
_exptl_crystal_density_method 'not measured'
_exptl_crystal_description block
_exptl_crystal_F_000 2192
_exptl_crystal_size_max 0.112
_exptl_crystal_size_mid 0.088
_exptl_crystal_size_min 0.062
_refine_diff_density_max 1.934
_refine_diff_density_min -1.262
_refine_diff_density_rms 0.174
_refine_ls_abs_structure_details 'Flack H D (1983), Acta Cryst. A39, 876-881'
_refine_ls_abs_structure_Flack 0.485(16)
_refine_ls_extinction_coef 0.00047(5)
_refine_ls_extinction_expression Fc^*^=kFc[1+0.001xFc^2^\l^3^/sin(2\q)]^-1/4^
_refine_ls_extinction_method SHELXL
_refine_ls_goodness_of_fit_ref 1.168
_refine_ls_hydrogen_treatment -
_refine_ls_matrix_type full
_refine_ls_number_parameters 137
_refine_ls_number_reflns 2605
_refine_ls_number_restraints 0
_refine_ls_restrained_S_all 1.168
_refine_ls_R_factor_all 0.0336
_refine_ls_R_factor_gt 0.0304
_refine_ls_shift/su_max 0.000
_refine_ls_shift/su_mean 0.000
_refine_ls_structure_factor_coef Fsqd
_refine_ls_weighting_details 'calc w=1/[\s^2^(Fo^2^)+(0.0184P)^2^+16.0672P] where P=(Fo^2^+2Fc^2^)/3'
_refine_ls_weighting_scheme calc
_refine_ls_wR_factor_gt 0.0680
_refine_ls_wR_factor_ref 0.0692
_reflns_number_gt 2446
_reflns_number_total 2605
_reflns_threshold_expression >2sigma(I)
_cod_data_source_file ic801525d_si_002_1.cif
_cod_data_source_block nb_1
_cod_original_cell_volume 2098.11(19)
_cod_database_code 4306701

loop_
_symmetry_equiv_pos_as_xyz
'x, y, z'
'-x, -y, z+1/2'
'-y, x, z+3/4'
'y, -x, z+1/4'
'-x, y, -z'
'x, -y, -z+1/2'
'y, x, -z+1/4'
'-y, -x, -z+3/4'

loop_
_atom_site_label
_atom_site_type_symbol
_atom_site_fract_x
_atom_site_fract_y
_atom_site_fract_z
_atom_site_U_iso_or_equiv
_atom_site_adp_type
_atom_site_occupancy
_atom_site_symmetry_multiplicity
_atom_site_calc_flag
_atom_site_refinement_flags
_atom_site_disorder_assembly
_atom_site_disorder_group
Rb1 Rb 0.46416(12) 0.98759(14) 0.180196(17) 0.0414(2) Uani 1 1 d . . .
Rb2 Rb 0.97175(15) 0.97175(15) 0.1250 0.0530(4) Uani 1 2 d S . .
Rb3 Rb 0.5000 1.35134(12) 0.0000 0.0253(2) Uani 1 2 d S . .
Nb1 Nb 0.50014(10) 0.72425(6) 0.089175(10) 0.00533(11) Uani 1 1 d . . .
Nb2 Nb 0.49919(11) 1.22887(5) 0.094149(10) 0.00540(11) Uani 1 1 d . . .
Si1 Si 0.21895(18) 0.9999(4) 0.04077(3) 0.0056(2) Uani 1 1 d . . .
Si2 Si 0.78570(18) 0.9957(4) 0.04154(3) 0.0052(2) Uani 1 1 d . . .
O1 O 0.3008(7) 1.1757(7) 0.05787(11) 0.0071(10) Uani 1 1 d . . .
O2 O 0.3138(8) 0.8103(8) 0.05452(12) 0.0125(11) Uiso 1 1 d . . .
O3 O 0.2425(5) 1.0086(5) -0.00061(9) 0.0152(7) Uani 1 1 d . . .
O4 O 0.0026(5) 0.9956(6) 0.04978(9) 0.0182(8) Uani 1 1 d . . .
O5 O 0.6951(9) 1.1775(8) 0.05871(14) 0.0169(12) Uani 1 1 d . . .
O6 O 0.7061(8) 0.8147(7) 0.05721(12) 0.0076(10) Uiso 1 1 d . . .
O7 O 0.6782(8) 1.3087(8) 0.12752(11) 0.0138(14) Uani 1 1 d . . .
O8 O 0.5043(5) 0.4903(5) 0.07255(8) 0.0095(6) Uani 1 1 d . . .
O9 O 0.6813(7) 0.6813(7) 0.1250 0.0060(14) Uiso 1 2 d S . .
O10 O 0.5001(5) 0.9914(5) 0.10760(8) 0.0086(6) Uiso 1 1 d . . .
O11 O 0.3063(7) 1.3063(7) 0.1250 0.0057(14) Uiso 1 2 d S . .
OW1 O 0.1960(12) 0.5825(8) 0.0007(2) 0.069(2) Uani 1 1 d . . .

loop_
_atom_site_aniso_label
_atom_site_aniso_U_11
_atom_site_aniso_U_22
_atom_site_aniso_U_33
_atom_site_aniso_U_23
_atom_site_aniso_U_13
_atom_site_aniso_U_12
Rb1 0.0498(5) 0.0515(5) 0.0228(3) 0.0023(3) 0.0078(3) -0.0068(5)
Rb2 0.0727(6) 0.0727(6) 0.0137(4) 0.0059(4) -0.0059(4) -0.0112(10)
Rb3 0.0330(5) 0.0310(4) 0.0120(3) 0.000 0.0008(4) 0.000
Nb1 0.0068(2) 0.00388(18) 0.00531(18) 0.00045(14) 0.0004(2) 0.0003(3)
Nb2 0.0071(2) 0.00381(19) 0.00535(18) -0.00078(13) 0.0005(2) -0.0005(2)
Si1 0.0050(5) 0.0064(6) 0.0052(5) 0.0013(9) -0.0007(4) 0.0006(9)
Si2 0.0041(5) 0.0067(7) 0.0049(5) -0.0005(9) 0.0006(4) 0.0003(9)
O1 0.011(2) 0.007(2) 0.0039(17) 0.0002(15) -0.0017(15) -0.0047(17)
O3 0.0217(19) 0.0177(18) 0.0061(15) -0.003(3) 0.0015(14) 0.0018(16)
O4 0.0043(15) 0.036(2) 0.0145(16) -0.0003(17) 0.0012(15) 0.003(4)
O5 0.019(3) 0.007(3) 0.025(2) -0.0033(19) 0.014(2) -0.0034(19)
O7 0.013(3) 0.014(3) 0.014(2) -0.0052(17) -0.0046(17) 0.0031(18)
O8 0.0124(16) 0.0063(15) 0.0097(14) -0.0001(13) 0.0007(14) -0.002(3)
OW1 0.117(7) 0.046(4) 0.046(3) -0.013(4) -0.018(5) 0.044(4)

loop_
_atom_type_symbol
_atom_type_description
_atom_type_scat_dispersion_real
_atom_type_scat_dispersion_imag
_atom_type_scat_source
O O 0.0106 0.0060 'International Tables Vol C Tables 4.2.6.8 and 6.1.1.4'
Si Si 0.0817 0.0704 'International Tables Vol C Tables 4.2.6.8 and 6.1.1.4'
Rb Rb -0.9393 2.9676 'International Tables Vol C Tables 4.2.6.8 and 6.1.1.4'
Nb Nb -2.0727 0.6215 'International Tables Vol C Tables 4.2.6.8 and 6.1.1.4'
H H 0.0000 0.0000 'International Tables Vol C Tables 4.2.6.8 and 6.1.1.4'

loop_
_geom_angle_atom_site_label_1
_geom_angle_atom_site_label_2
_geom_angle_atom_site_label_3
_geom_angle
_geom_angle_site_symmetry_1
_geom_angle_site_symmetry_3
_geom_angle_publ_flag
O10 Rb1 O5 102.29(13) . 7_455 ?
O10 Rb1 O1 101.62(11) . 7_465 ?
O5 Rb1 O1 91.68(10) 7_455 7_465 ?
O10 Rb1 OW1 146.94(18) . 4_565 ?
O5 Rb1 OW1 76.52(16) 7_455 4_565 ?
O1 Rb1 OW1 111.43(18) 7_465 4_565 ?
O10 Rb1 OW1 143.44(17) . 7_565 ?
O5 Rb1 OW1 113.89(17) 7_455 7_565 ?
O1 Rb1 OW1 73.25(14) 7_465 7_565 ?
OW1 Rb1 OW1 53.5(3) 4_565 7_565 ?
O10 Rb1 O6 94.61(11) . 7 ?
O5 Rb1 O6 94.34(10) 7_455 7 ?
O1 Rb1 O6 161.06(13) 7_465 7 ?
OW1 Rb1 O6 53.09(17) 4_565 7 ?
OW1 Rb1 O6 87.91(14) 7_565 7 ?
O10 Rb1 O11 52.61(8) . . ?
O5 Rb1 O11 110.00(17) 7_455 . ?
O1 Rb1 O11 50.21(9) 7_465 . ?
OW1 Rb1 O11 159.35(18) 4_565 . ?
OW1 Rb1 O11 107.13(16) 7_565 . ?
O6 Rb1 O11 141.84(11) 7 . ?
O10 Rb1 O7 51.60(10) . 7_455 ?
O5 Rb1 O7 52.23(12) 7_455 7_455 ?
O1 Rb1 O7 111.05(15) 7_465 7_455 ?
OW1 Rb1 O7 112.29(18) 4_565 7_455 ?
OW1 Rb1 O7 164.54(17) 7_565 7_455 ?
O6 Rb1 O7 86.67(14) 7 7_455 ?
O11 Rb1 O7 85.86(9) . 7_455 ?
O10 Rb1 O9 49.61(8) . . ?
O5 Rb1 O9 87.05(16) 7_455 . ?
O1 Rb1 O9 149.80(9) 7_465 . ?
OW1 Rb1 O9 97.62(17) 4_565 . ?
OW1 Rb1 O9 134.21(13) 7_565 . ?
O6 Rb1 O9 48.68(9) 7 . ?
O11 Rb1 O9 102.21(4) . . ?
O7 Rb1 O9 46.82(10) 7_455 . ?
O10 Rb1 O7 50.81(10) . . ?
O5 Rb1 O7 150.61(13) 7_455 . ?
O1 Rb1 O7 84.06(14) 7_465 . ?
OW1 Rb1 O7 131.99(14) 4_565 . ?
OW1 Rb1 O7 92.74(16) 7_565 . ?
O6 Rb1 O7 99.03(14) 7 . ?
O11 Rb1 O7 46.77(10) . . ?
O7 Rb1 O7 102.40(4) 7_455 . ?
O9 Rb1 O7 82.45(9) . . ?
O10 Rb1 O4 108.08(10) . 7_465 ?
O5 Rb1 O4 46.79(14) 7_455 7_465 ?
O1 Rb1 O4 44.90(12) 7_465 7_465 ?
OW1 Rb1 O4 95.13(14) 4_565 7_465 ?
OW1 Rb1 O4 93.67(12) 7_565 7_465 ?
O6 Rb1 O4 137.63(12) 7 7_465 ?
O11 Rb1 O4 77.55(11) . 7_465 ?
O7 Rb1 O4 80.74(12) 7_455 7_465 ?
O9 Rb1 O4 126.92(13) . 7_465 ?
O7 Rb1 O4 123.12(12) . 7_465 ?
O10 Rb1 O2 95.38(11) . 7_565 ?
O5 Rb1 O2 162.03(15) 7_455 7_565 ?
O1 Rb1 O2 87.93(10) 7_465 7_565 ?
OW1 Rb1 O2 86.89(15) 4_565 7_565 ?
OW1 Rb1 O2 48.98(16) 7_565 7_565 ?
O6 Rb1 O2 80.84(10) 7 7_565 ?
O11 Rb1 O2 83.37(15) . 7_565 ?
O7 Rb1 O2 143.64(12) 7_455 7_565 ?
O9 Rb1 O2 102.18(15) . 7_565 ?
O7 Rb1 O2 47.16(11) . 7_565 ?
O4 Rb1 O2 129.87(12) 7_465 7_565 ?
O4 Rb2 O4 168.91(18) 1_655 7_565 ?
O4 Rb2 O9 95.54(9) 1_655 . ?
O4 Rb2 O9 95.54(9) 7_565 . ?
O4 Rb2 O7 87.21(11) 1_655 7 ?
O4 Rb2 O7 92.03(11) 7_565 7 ?
O9 Rb2 O7 93.94(8) . 7 ?
O4 Rb2 O7 92.03(11) 1_655 . ?
O4 Rb2 O7 87.21(11) 7_565 . ?
O9 Rb2 O7 93.94(9) . . ?
O7 Rb2 O7 172.12(17) 7 . ?
O4 Rb2 O11 84.46(9) 1_655 1_655 ?
O4 Rb2 O11 84.46(9) 7_565 1_655 ?
O9 Rb2 O11 180.0 . 1_655 ?
O7 Rb2 O11 86.06(9) 7 1_655 ?
O7 Rb2 O11 86.06(9) . 1_655 ?
O4 Rb2 O6 46.22(12) 1_655 . ?
O4 Rb2 O6 144.48(13) 7_565 . ?
O9 Rb2 O6 50.87(9) . . ?
O7 Rb2 O6 100.52(12) 7 . ?
O7 Rb2 O6 84.51(11) . . ?
O11 Rb2 O6 129.13(9) 1_655 . ?
O4 Rb2 O6 144.48(13) 1_655 7 ?
O4 Rb2 O6 46.22(12) 7_565 7 ?
O9 Rb2 O6 50.87(9) . 7 ?
O7 Rb2 O6 84.51(11) 7 7 ?
O7 Rb2 O6 100.52(12) . 7 ?
O11 Rb2 O6 129.13(9) 1_655 7 ?
O6 Rb2 O6 101.73(18) . 7 ?
O4 Rb2 Si2 27.21(8) 1_655 . ?
O4 Rb2 Si2 159.30(10) 7_565 . ?
O9 Rb2 Si2 76.19(4) . . ?
O7 Rb2 Si2 107.28(9) 7 . ?
O7 Rb2 Si2 74.67(8) . . ?
O11 Rb2 Si2 103.81(4) 1_655 . ?
O6 Rb2 Si2 25.97(9) . . ?
O6 Rb2 Si2 126.71(11) 7 . ?
O4 Rb2 Si2 159.30(10) 1_655 7 ?
O4 Rb2 Si2 27.21(8) 7_565 7 ?
O9 Rb2 Si2 76.19(4) . 7 ?
O7 Rb2 Si2 74.67(8) 7 7 ?
O7 Rb2 Si2 107.28(9) . 7 ?
O11 Rb2 Si2 103.81(4) 1_655 7 ?
O6 Rb2 Si2 126.71(11) . 7 ?
O6 Rb2 Si2 25.97(9) 7 7 ?
Si2 Rb2 Si2 152.39(9) . 7 ?
O4 Rb2 O10 83.24(9) 1_655 . ?
O4 Rb2 O10 104.24(11) 7_565 . ?
O9 Rb2 O10 48.36(6) . . ?
O7 Rb2 O10 139.48(11) 7 . ?
O7 Rb2 O10 48.02(9) . . ?
O11 Rb2 O10 131.64(6) 1_655 . ?
O6 Rb2 O10 47.00(10) . . ?
O6 Rb2 O10 80.98(11) 7 . ?
Si2 Rb2 O10 56.06(6) . . ?
Si2 Rb2 O10 103.95(8) 7 . ?
O4 Rb2 O10 104.24(11) 1_655 7 ?
O4 Rb2 O10 83.24(9) 7_565 7 ?
O9 Rb2 O10 48.36(6) . 7 ?
O7 Rb2 O10 48.02(9) 7 7 ?
O7 Rb2 O10 139.48(11) . 7 ?
O11 Rb2 O10 131.64(6) 1_655 7 ?
O6 Rb2 O10 80.98(11) . 7 ?
O6 Rb2 O10 47.00(10) 7 7 ?
Si2 Rb2 O10 103.95(8) . 7 ?
Si2 Rb2 O10 56.06(6) 7 7 ?
O10 Rb2 O10 96.71(12) . 7 ?
OW1 Rb3 OW1 105.5(3) 5_665 1_565 ?
OW1 Rb3 O1 82.2(2) 5_665 5_655 ?
OW1 Rb3 O1 131.29(19) 1_565 5_655 ?
OW1 Rb3 O1 131.29(19) 5_665 . ?
OW1 Rb3 O1 82.2(2) 1_565 . ?
O1 Rb3 O1 128.7(2) 5_655 . ?
OW1 Rb3 O5 129.4(2) 5_665 5_655 ?
OW1 Rb3 O5 83.33(19) 1_565 5_655 ?
O1 Rb3 O5 58.10(11) 5_655 5_655 ?
O1 Rb3 O5 99.08(10) . 5_655 ?
OW1 Rb3 O5 83.33(19) 5_665 . ?
OW1 Rb3 O5 129.4(2) 1_565 . ?
O1 Rb3 O5 99.08(10) 5_655 . ?
O1 Rb3 O5 58.10(11) . . ?
O5 Rb3 O5 129.3(2) 5_655 . ?
OW1 Rb3 O8 78.11(18) 5_665 5_665 ?
OW1 Rb3 O8 78.15(19) 1_565 5_665 ?
O1 Rb3 O8 56.04(12) 5_655 5_665 ?
O1 Rb3 O8 148.53(13) . 5_665 ?
O5 Rb3 O8 54.57(13) 5_655 5_665 ?
O5 Rb3 O8 150.52(14) . 5_665 ?
OW1 Rb3 O8 78.15(19) 5_665 1_565 ?
OW1 Rb3 O8 78.11(18) 1_565 1_565 ?
O1 Rb3 O8 148.53(13) 5_655 1_565 ?
O1 Rb3 O8 56.04(12) . 1_565 ?
O5 Rb3 O8 150.52(14) 5_655 1_565 ?
O5 Rb3 O8 54.57(13) . 1_565 ?
O8 Rb3 O8 140.27(14) 5_665 1_565 ?
OW1 Rb3 O3 164.15(18) 5_665 . ?
OW1 Rb3 O3 90.33(18) 1_565 . ?
O1 Rb3 O3 86.74(12) 5_655 . ?
O1 Rb3 O3 50.55(12) . . ?
O5 Rb3 O3 50.49(13) 5_655 . ?
O5 Rb3 O3 87.26(13) . . ?
O8 Rb3 O3 104.97(10) 5_665 . ?
O8 Rb3 O3 106.56(10) 1_565 . ?
OW1 Rb3 O3 90.33(18) 5_665 5_655 ?
OW1 Rb3 O3 164.15(18) 1_565 5_655 ?
O1 Rb3 O3 50.55(12) 5_655 5_655 ?
O1 Rb3 O3 86.74(12) . 5_655 ?
O5 Rb3 O3 87.26(13) 5_655 5_655 ?
O5 Rb3 O3 50.49(13) . 5_655 ?
O8 Rb3 O3 106.56(10) 5_665 5_655 ?
O8 Rb3 O3 104.97(10) 1_565 5_655 ?
O3 Rb3 O3 73.85(13) . 5_655 ?
OW1 Rb3 Si1 151.44(16) 5_665 . ?
OW1 Rb3 Si1 88.51(18) 1_565 . ?
O1 Rb3 Si1 107.39(11) 5_655 . ?
O1 Rb3 Si1 24.71(10) . . ?
O5 Rb3 Si1 76.10(11) 5_655 . ?
O5 Rb3 Si1 68.76(12) . . ?
O8 Rb3 Si1 129.82(8) 5_665 . ?
O8 Rb3 Si1 80.68(7) 1_565 . ?
O3 Rb3 Si1 26.13(7) . . ?
O3 Rb3 Si1 76.83(8) 5_655 . ?
OW1 Rb3 Si1 88.51(18) 5_665 5_655 ?
OW1 Rb3 Si1 151.44(16) 1_565 5_655 ?
O1 Rb3 Si1 24.71(10) 5_655 5_655 ?
O1 Rb3 Si1 107.39(11) . 5_655 ?
O5 Rb3 Si1 68.76(12) 5_655 5_655 ?
O5 Rb3 Si1 76.10(11) . 5_655 ?
O8 Rb3 Si1 80.68(7) 5_665 5_655 ?
O8 Rb3 Si1 129.82(8) 1_565 5_655 ?
O3 Rb3 Si1 76.83(8) . 5_655 ?
O3 Rb3 Si1 26.13(7) 5_655 5_655 ?
Si1 Rb3 Si1 90.50(7) . 5_655 ?
O8 Nb1 O7 94.8(2) . 7_455 ?
O8 Nb1 O9 95.12(17) . . ?
O7 Nb1 O9 89.35(17) 7_455 . ?
O8 Nb1 O2 93.9(2) . . ?
O7 Nb1 O2 90.6(2) 7_455 . ?
O9 Nb1 O2 170.9(2) . . ?
O8 Nb1 O6 94.40(18) . . ?
O7 Nb1 O6 170.7(2) 7_455 . ?
O9 Nb1 O6 89.0(2) . . ?
O2 Nb1 O6 89.62(16) . . ?
O8 Nb1 O10 178.90(16) . . ?
O7 Nb1 O10 86.24(19) 7_455 . ?
O9 Nb1 O10 84.63(17) . . ?
O2 Nb1 O10 86.31(19) . . ?
O6 Nb1 O10 84.53(17) . . ?
O8 Nb1 Rb1 139.21(10) . . ?
O7 Nb1 Rb1 56.72(15) 7_455 . ?
O9 Nb1 Rb1 59.76(3) . . ?
O2 Nb1 Rb1 112.99(16) . . ?
O6 Nb1 Rb1 114.89(14) . . ?
O10 Nb1 Rb1 41.43(9) . . ?
O8 Nb1 Rb1 59.21(12) . 7 ?
O7 Nb1 Rb1 132.01(19) 7_455 7 ?
O9 Nb1 Rb1 57.63(3) . 7 ?
O2 Nb1 Rb1 127.56(16) . 7 ?
O6 Nb1 Rb1 53.45(14) . 7 ?
O10 Nb1 Rb1 119.83(10) . 7 ?
Rb1 Nb1 Rb1 115.97(2) . 7 ?
O8 Nb1 Rb2 120.93(13) . . ?
O7 Nb1 Rb2 117.12(15) 7_455 . ?
O9 Nb1 Rb2 42.5(2) . . ?
O2 Nb1 Rb2 130.65(16) . . ?
O6 Nb1 Rb2 56.72(14) . . ?
O10 Nb1 Rb2 58.24(10) . . ?
Rb1 Nb1 Rb2 63.329(15) . . ?
Rb1 Nb1 Rb2 62.640(16) 7 . ?
O8 Nb1 Rb1 62.34(12) . 7_455 ?
O7 Nb1 Rb1 53.44(14) 7_455 7_455 ?
O9 Nb1 Rb1 130.7(2) . 7_455 ?
O2 Nb1 Rb1 55.11(16) . 7_455 ?
O6 Nb1 Rb1 132.80(14) . 7_455 ?
O10 Nb1 Rb1 118.61(10) . 7_455 ?
Rb1 Nb1 Rb1 108.04(2) . 7_455 ?
Rb1 Nb1 Rb1 121.55(2) 7 7_455 ?
Rb2 Nb1 Rb1 170.478(16) . 7_455 ?
O10 Nb2 O7 95.4(2) . . ?
O10 Nb2 O11 96.06(19) . . ?
O7 Nb2 O11 89.53(18) . . ?
O10 Nb2 O5 90.8(2) . . ?
O7 Nb2 O5 91.8(3) . . ?
O11 Nb2 O5 172.8(2) . . ?
O10 Nb2 O1 91.04(18) . . ?
O7 Nb2 O1 173.3(2) . . ?
O11 Nb2 O1 87.9(2) . . ?
O5 Nb2 O1 90.02(17) . . ?
O10 Nb2 O8 172.95(13) . 1_565 ?
O7 Nb2 O8 88.82(19) . 1_565 ?
O11 Nb2 O8 89.58(17) . 1_565 ?
O5 Nb2 O8 83.40(19) . 1_565 ?
O1 Nb2 O8 84.93(17) . 1_565 ?
O10 Nb2 Rb3 120.50(10) . . ?
O7 Nb2 Rb3 125.26(15) . . ?
O11 Nb2 Rb3 122.12(3) . . ?
O5 Nb2 Rb3 51.90(19) . . ?
O1 Nb2 Rb3 51.86(14) . . ?
O8 Nb2 Rb3 52.57(9) 1_565 . ?
O10 Nb2 Rb1 45.56(10) . . ?
O7 Nb2 Rb1 66.20(15) . . ?
O11 Nb2 Rb1 62.75(6) . . ?
O5 Nb2 Rb1 124.11(19) . . ?
O1 Nb2 Rb1 117.82(14) . . ?
O8 Nb2 Rb1 141.46(9) 1_565 . ?
Rb3 Nb2 Rb1 165.42(2) . . ?
O10 Nb2 Rb1 117.88(12) . 7_565 ?
O7 Nb2 Rb1 55.46(15) . 7_565 ?
O11 Nb2 Rb1 131.2(2) . 7_565 ?
O5 Nb2 Rb1 45.53(17) . 7_565 ?
O1 Nb2 Rb1 122.66(14) . 7_565 ?
O8 Nb2 Rb1 60.32(11) 1_565 7_565 ?
Rb3 Nb2 Rb1 70.921(15) . 7_565 ?
Rb1 Nb2 Rb1 117.42(2) . 7_565 ?
O10 Nb2 Rb2 58.35(12) . . ?
O7 Nb2 Rb2 51.22(19) . . ?
O11 Nb2 Rb2 124.56(3) . . ?
O5 Nb2 Rb2 61.08(19) . . ?
O1 Nb2 Rb2 134.82(14) . . ?
O8 Nb2 Rb2 121.36(11) 1_565 . ?
Rb3 Nb2 Rb2 112.958(18) . . ?
Rb1 Nb2 Rb2 65.617(19) . . ?
Rb1 Nb2 Rb2 61.56(3) 7_565 . ?
O10 Nb2 Rb1 117.24(12) . 7_465 ?
O7 Nb2 Rb1 128.82(19) . 7_465 ?
O11 Nb2 Rb1 51.16(4) . 7_465 ?
O5 Nb2 Rb1 123.51(19) . 7_465 ?
O1 Nb2 Rb1 45.57(14) . 7_465 ?
O8 Nb2 Rb1 63.46(11) 1_565 7_465 ?
Rb3 Nb2 Rb1 71.786(15) . 7_465 ?
Rb1 Nb2 Rb1 109.09(2) . 7_465 ?
Rb1 Nb2 Rb1 123.54(2) 7_565 7_465 ?
Rb2 Nb2 Rb1 174.54(2) . 7_465 ?
O1 Si1 O3 110.3(3) . . ?
O1 Si1 O4 107.4(3) . . ?
O3 Si1 O4 108.60(19) . . ?
O1 Si1 O2 113.3(2) . . ?
O3 Si1 O2 108.1(2) . . ?
O4 Si1 O2 109.1(3) . . ?
O1 Si1 Rb3 52.39(18) . . ?
O3 Si1 Rb3 58.82(15) . . ?
O4 Si1 Rb3 131.1(2) . . ?
O2 Si1 Rb3 119.9(2) . . ?
O1 Si1 Rb2 81.98(18) . 1_455 ?
O3 Si1 Rb2 157.15(15) . 1_455 ?
O4 Si1 Rb2 48.58(13) . 1_455 ?
O2 Si1 Rb2 82.78(19) . 1_455 ?
Rb3 Si1 Rb2 133.57(7) . 1_455 ?
O1 Si1 Rb1 48.6(2) . 7_465 ?
O3 Si1 Rb1 107.12(17) . 7_465 ?
O4 Si1 Rb1 62.49(18) . 7_465 ?
O2 Si1 Rb1 144.52(18) . 7_465 ?
Rb3 Si1 Rb1 76.10(5) . 7_465 ?
Rb2 Si1 Rb1 65.92(3) 1_455 7_465 ?
O6 Si2 O3 112.7(2) . 5_655 ?
O6 Si2 O4 106.7(3) . 1_655 ?
O3 Si2 O4 108.74(19) 5_655 1_655 ?
O6 Si2 O5 112.3(2) . . ?
O3 Si2 O5 107.7(3) 5_655 . ?
O4 Si2 O5 108.6(3) 1_655 . ?
O6 Si2 Rb2 75.24(18) . . ?
O3 Si2 Rb2 164.60(15) 5_655 . ?
O4 Si2 Rb2 55.85(13) 1_655 . ?
O5 Si2 Rb2 79.7(2) . . ?
O6 Si2 Rb3 123.5(2) . . ?
O3 Si2 Rb3 57.02(15) 5_655 . ?
O4 Si2 Rb3 129.7(2) 1_655 . ?
O5 Si2 Rb3 51.3(2) . . ?
Rb2 Si2 Rb3 130.80(7) . . ?
O6 Si2 Rb1 140.85(18) . 7_565 ?
O3 Si2 Rb1 105.99(17) 5_655 7_565 ?
O4 Si2 Rb1 64.69(18) 1_655 7_565 ?
O5 Si2 Rb1 47.1(2) . 7_565 ?
Rb2 Si2 Rb1 68.75(4) . 7_565 ?
Rb3 Si2 Rb1 73.61(5) . 7_565 ?
Si1 O1 Nb2 135.6(3) . . ?
Si1 O1 Rb3 102.9(2) . . ?
Nb2 O1 Rb3 95.08(19) . . ?
Si1 O1 Rb1 109.5(3) . 7_465 ?
Nb2 O1 Rb1 106.62(18) . 7_465 ?
Rb3 O1 Rb1 100.26(14) . 7_465 ?
Si1 O2 Nb1 140.1(3) . . ?
Si1 O2 Rb1 112.0(3) . 7_455 ?
Nb1 O2 Rb1 96.98(19) . 7_455 ?
Si2 O3 Si1 165.4(3) 5_655 . ?
Si2 O3 Rb3 97.59(18) 5_655 . ?
Si1 O3 Rb3 95.05(17) . . ?
Si2 O4 Si1 156.1(2) 1_455 . ?
Si2 O4 Rb2 96.94(16) 1_455 1_455 ?
Si1 O4 Rb2 106.91(17) . 1_455 ?
Si2 O4 Rb1 90.7(2) 1_455 7_465 ?
Si1 O4 Rb1 93.4(2) . 7_465 ?
Rb2 O4 Rb1 80.56(10) 1_455 7_465 ?
Si2 O5 Nb2 135.9(3) . . ?
Si2 O5 Rb3 103.4(3) . . ?
Nb2 O5 Rb3 95.8(3) . . ?
Si2 O5 Rb1 109.6(3) . 7_565 ?
Nb2 O5 Rb1 106.0(2) . 7_565 ?
Rb3 O5 Rb1 98.73(16) . 7_565 ?
Si2 O5 Rb2 73.8(2) . . ?
Nb2 O5 Rb2 89.50(19) . . ?
Rb3 O5 Rb2 174.4(2) . . ?
Rb1 O5 Rb2 77.93(15) 7_565 . ?
Si2 O6 Nb1 140.9(3) . . ?
Si2 O6 Rb1 118.5(3) . 7 ?
Nb1 O6 Rb1 96.71(18) . 7 ?
Si2 O6 Rb2 78.8(2) . . ?
Nb1 O6 Rb2 93.47(15) . . ?
Rb1 O6 Rb2 78.28(11) 7 . ?
Nb2 O7 Nb1 141.7(4) . 7_565 ?
Nb2 O7 Rb2 101.4(2) . . ?
Nb1 O7 Rb2 116.8(2) 7_565 . ?
Nb2 O7 Rb1 96.46(17) . 7_565 ?
Nb1 O7 Rb1 94.69(16) 7_565 7_565 ?
Rb2 O7 Rb1 78.12(13) . 7_565 ?
Nb2 O7 Rb1 83.33(15) . . ?
Nb1 O7 Rb1 100.09(17) 7_565 . ?
Rb2 O7 Rb1 78.72(13) . . ?
Rb1 O7 Rb1 156.3(2) 7_565 . ?
Nb1 O8 Nb2 135.69(17) . 1_545 ?
Nb1 O8 Rb3 130.47(15) . 1_545 ?
Nb2 O8 Rb3 93.76(12) 1_545 1_545 ?
Nb1 O8 Rb1 94.45(14) . 7 ?
Nb2 O8 Rb1 88.88(12) 1_545 7 ?
Rb3 O8 Rb1 87.93(9) 1_545 7 ?
Nb1 O9 Nb1 136.8(4) . 7 ?
Nb1 O9 Rb2 111.6(2) . . ?
Nb1 O9 Rb2 111.6(2) 7 . ?
Nb1 O9 Rb1 94.21(3) . 7 ?
Nb1 O9 Rb1 91.37(3) 7 7 ?
Rb2 O9 Rb1 82.40(12) . 7 ?
Nb1 O9 Rb1 91.37(3) . . ?
Nb1 O9 Rb1 94.21(3) 7 . ?
Rb2 O9 Rb1 82.40(12) . . ?
Rb1 O9 Rb1 164.8(2) 7 . ?
Nb2 O10 Nb1 143.22(17) . . ?
Nb2 O10 Rb1 107.18(14) . . ?
Nb1 O10 Rb1 109.42(13) . . ?
Nb2 O10 Rb2 95.63(13) . . ?
Nb1 O10 Rb2 91.57(12) . . ?
Rb1 O10 Rb2 84.26(8) . . ?
Nb2 O11 Nb2 144.0(4) . 7_465 ?
Nb2 O11 Rb1 102.27(2) . 7_465 ?
Nb2 O11 Rb1 86.56(3) 7_465 7_465 ?
Nb2 O11 Rb1 86.56(3) . . ?
Nb2 O11 Rb1 102.27(2) 7_465 . ?
Rb1 O11 Rb1 151.4(2) 7_465 . ?
Nb2 O11 Rb2 108.0(2) . 1_455 ?
Nb2 O11 Rb2 108.0(2) 7_465 1_455 ?
Rb1 O11 Rb2 75.70(12) 7_465 1_455 ?
Rb1 O11 Rb2 75.70(12) . 1_455 ?
Rb3 OW1 Rb1 99.4(2) 1_545 3_654 ?
Rb3 OW1 Rb1 102.9(2) 1_545 7_455 ?
Rb1 OW1 Rb1 116.5(3) 3_654 7_455 ?

loop_
_geom_bond_atom_site_label_1
_geom_bond_atom_site_label_2
_geom_bond_distance
_geom_bond_site_symmetry_2
_geom_bond_publ_flag
Rb1 O10 2.837(3) . ?
Rb1 O5 3.038(6) 7_455 ?
Rb1 O1 3.161(5) 7_465 ?
Rb1 OW1 3.177(8) 4_565 ?
Rb1 OW1 3.215(9) 7_565 ?
Rb1 O6 3.338(5) 7 ?
Rb1 O11 3.381(2) . ?
Rb1 O7 3.392(5) 7_455 ?
Rb1 O9 3.4947(13) . ?
Rb1 O7 3.498(5) . ?
Rb1 O4 3.530(5) 7_465 ?
Rb1 O2 3.543(6) 7_565 ?
Rb2 O4 2.941(3) 1_655 ?
Rb2 O4 2.941(3) 7_565 ?
Rb2 O9 3.016(7) . ?
Rb2 O7 3.283(7) 7 ?
Rb2 O7 3.283(7) . ?
Rb2 O11 3.474(7) 1_655 ?
Rb2 O6 3.477(5) . ?
Rb2 O6 3.477(5) 7 ?
Rb2 Si2 3.5275(13) . ?
Rb2 Si2 3.5275(13) 7 ?
Rb2 O10 3.532(4) . ?
Rb2 O10 3.532(4) 7 ?
Rb3 OW1 2.804(7) 5_665 ?
Rb3 OW1 2.804(7) 1_565 ?
Rb3 O1 2.979(5) 5_655 ?
Rb3 O1 2.979(5) . ?
Rb3 O5 2.983(7) 5_655 ?
Rb3 O5 2.983(7) . ?
Rb3 O8 3.002(3) 5_665 ?
Rb3 O8 3.002(3) 1_565 ?
Rb3 O3 3.148(4) . ?
Rb3 O3 3.148(4) 5_655 ?
Rb3 Si1 3.665(2) . ?
Rb3 Si1 3.665(2) 5_655 ?
Nb1 O8 1.836(4) . ?
Nb1 O7 1.941(5) 7_455 ?
Nb1 O9 1.953(3) . ?
Nb1 O2 2.022(6) . ?
Nb1 O6 2.068(6) . ?
Nb1 O10 2.089(4) . ?
Nb1 Rb1 4.1265(12) 7 ?
Nb1 Rb1 4.2873(12) 7_455 ?
Nb2 O10 1.821(4) . ?
Nb2 O7 1.939(4) . ?
Nb2 O11 1.942(2) . ?
Nb2 O5 2.028(6) . ?
Nb2 O1 2.066(5) . ?
Nb2 O8 2.096(3) 1_565 ?
Nb2 Rb1 4.0920(12) 7_565 ?
Nb2 Rb1 4.2421(12) 7_465 ?
Si1 O1 1.572(5) . ?
Si1 O3 1.620(4) . ?
Si1 O4 1.627(4) . ?
Si1 O2 1.647(6) . ?
Si1 Rb2 3.7524(14) 1_455 ?
Si1 Rb1 3.973(3) 7_465 ?
Si2 O6 1.574(6) . ?
Si2 O3 1.609(4) 5_655 ?
Si2 O4 1.625(4) 1_655 ?
Si2 O5 1.635(6) . ?
Si2 Rb1 3.904(3) 7_565 ?
O1 Rb1 3.161(5) 7_465 ?
O2 Rb1 3.543(6) 7_455 ?
O3 Si2 1.609(4) 5_655 ?
O4 Si2 1.625(4) 1_455 ?
O4 Rb2 2.941(3) 1_455 ?
O4 Rb1 3.530(5) 7_465 ?
O5 Rb1 3.038(6) 7_565 ?
O6 Rb1 3.338(5) 7 ?
O7 Nb1 1.941(5) 7_565 ?
O7 Rb1 3.392(5) 7_565 ?
O8 Nb2 2.096(3) 1_545 ?
O8 Rb3 3.002(3) 1_545 ?
O8 Rb1 3.556(4) 7 ?
O9 Nb1 1.953(3) 7 ?
O9 Rb1 3.4947(13) 7 ?
O11 Nb2 1.942(2) 7_465 ?
O11 Rb1 3.381(2) 7_465 ?
O11 Rb2 3.474(7) 1_455 ?
OW1 Rb3 2.804(7) 1_545 ?
OW1 Rb1 3.177(8) 3_654 ?
OW1 Rb1 3.215(9) 7_455 ?
